data_1560964
loop_
_publ_author_name
'Cramer, Alisha J.'
'Cole, Jacqueline M.'

_publ_section_title
;
 Host-guest prospects of neodymium and gadolinium ultraphosphate
 frameworks for nuclear waste storage: Multi-temperature topological
 analysis of nanoporous cages in RP5O14
;
_journal_name_full 'Journal of Solid State Chemistry'
_journal_page_first 250
_journal_page_last 257
_journal_paper_doi 10.1016/j.jssc.2018.07.020
_journal_volume 266
_journal_year 2018
_chemical_formula_sum 'Nd O14 P5'
_chemical_formula_weight 523.09
_space_group_IT_number 14
_space_group_name_Hall '-P 2ybc'
_space_group_name_H-M_alt 'P 1 21/c 1'
_symmetry_cell_setting monoclinic
_symmetry_space_group_name_H-M 'P 1 21/c 1'
_atom_sites_solution_hydrogens none
_atom_sites_solution_primary direct
_atom_sites_solution_secondary difmap
_audit_creation_method SHELXL-97
_cell_angle_alpha 90.00
_cell_angle_beta 90.337(9)
_cell_angle_gamma 90.00
_cell_formula_units_Z 4
_cell_length_a 8.7595(13)
_cell_length_b 8.9946(15)
_cell_length_c 13.023(2)
_cell_measurement_reflns_used 512
_cell_measurement_temperature 360(2)
_cell_measurement_theta_max 28.28
_cell_measurement_theta_min 2.0
_cell_volume 1026.0(3)
_computing_cell_refinement
;
Rigaku CrystalClear-SM Expert 2.0
;
_computing_data_collection 'Rigaku CrystalClear-SM Expert 2.0'
_computing_data_reduction
;
Rigaku CrystalClear-SM Expert 2.0
;
_computing_molecular_graphics
;
SHELXTL-PLUS (Sheldrick, 1995)
;
_computing_publication_material 'SHELXL-97 (Sheldrick, 1997)'
_computing_structure_refinement 'SHELXL-97 (Sheldrick, 1997)'
_computing_structure_solution 'SHELXS-97 (Sheldrick, 1990)'
_diffrn_ambient_temperature 360(2)
_diffrn_measured_fraction_theta_full 0.836
_diffrn_measured_fraction_theta_max 0.836
_diffrn_measurement_device_type 'Rigaku Saturn 724+ CCD'
_diffrn_measurement_method '\w scans'
_diffrn_radiation_monochromator graphite
_diffrn_radiation_source 'fine-focus sealed tube'
_diffrn_radiation_type MoK\a
_diffrn_radiation_wavelength 0.71073
_diffrn_reflns_av_R_equivalents 0.1231
_diffrn_reflns_av_sigmaI/netI 0.0779
_diffrn_reflns_limit_h_max 5
_diffrn_reflns_limit_h_min -11
_diffrn_reflns_limit_k_max 10
_diffrn_reflns_limit_k_min -11
_diffrn_reflns_limit_l_max 17
_diffrn_reflns_limit_l_min -12
_diffrn_reflns_number 3956
_diffrn_reflns_theta_full 28.28
_diffrn_reflns_theta_max 28.28
_diffrn_reflns_theta_min 2.26
_diffrn_standards_decay_% 0
_diffrn_standards_interval_count 0
_diffrn_standards_interval_time 0
_diffrn_standards_number 0
_exptl_absorpt_coefficient_mu 5.928
_exptl_absorpt_correction_T_max 0.743
_exptl_absorpt_correction_T_min 0.317
_exptl_absorpt_correction_type empirical
_exptl_absorpt_process_details
;
T. Higashi, ABSCOR, empirical absorption correction
;
_exptl_crystal_colour purple
_exptl_crystal_density_diffrn 3.386
_exptl_crystal_density_method 'not measured'
_exptl_crystal_description plate
_exptl_crystal_F_000 988
_exptl_crystal_size_max 0.2
_exptl_crystal_size_mid 0.2
_exptl_crystal_size_min 0.05
_refine_diff_density_max 3.435
_refine_diff_density_min -2.388
_refine_diff_density_rms 0.465
_refine_ls_extinction_coef 0.0069(14)
_refine_ls_extinction_expression Fc^*^=kFc[1+0.001xFc^2^\l^3^/sin(2\q)]^-1/4^
_refine_ls_extinction_method SHELXL
_refine_ls_goodness_of_fit_ref 1.098
_refine_ls_hydrogen_treatment none
_refine_ls_matrix_type full
_refine_ls_number_parameters 183
_refine_ls_number_reflns 2126
_refine_ls_number_restraints 0
_refine_ls_restrained_S_all 1.098
_refine_ls_R_factor_all 0.0659
_refine_ls_R_factor_gt 0.0642
_refine_ls_shift/su_max 0.000
_refine_ls_shift/su_mean 0.000
_refine_ls_structure_factor_coef Fsqd
_refine_ls_weighting_details 'calc w=1/[\s^2^(Fo^2^)+(0.1316P)^2^+0.7611P] where P=(Fo^2^+2Fc^2^)/3'
_refine_ls_weighting_scheme calc
_refine_ls_wR_factor_gt 0.1742
_refine_ls_wR_factor_ref 0.1759
_reflns_number_gt 2044
_reflns_number_total 2126
_reflns_threshold_expression >2sigma(I)
_cod_data_source_file nd_013_360_h1.cif
_cod_data_source_block nd_013_360_h1
_cod_original_sg_symbol_H-M P2(1)/c
_cod_database_code 1560964

loop_
_symmetry_equiv_pos_as_xyz
'x, y, z'
'-x, y+1/2, -z+1/2'
'-x, -y, -z'
'x, -y-1/2, z-1/2'

loop_
_atom_site_label
_atom_site_type_symbol
_atom_site_fract_x
_atom_site_fract_y
_atom_site_fract_z
_atom_site_U_iso_or_equiv
_atom_site_adp_type
_atom_site_occupancy
_atom_site_symmetry_multiplicity
_atom_site_calc_flag
_atom_site_refinement_flags
_atom_site_disorder_assembly
_atom_site_disorder_group
Nd1 Nd 0.77703(4) 0.18992(3) 0.49903(2) 0.0105(3) Uani 1 1 d . . .
P1 P 0.7423(2) -0.45184(18) 0.33581(11) 0.0107(4) Uani 1 1 d . . .
P2 P 0.7296(2) -0.44917(17) 0.66390(12) 0.0111(4) Uani 1 1 d . . .
P3 P 0.4953(2) -0.49812(17) 0.82551(12) 0.0111(4) Uani 1 1 d . . .
P4 P 0.8133(2) -0.24625(18) 0.50014(11) 0.0114(4) Uani 1 1 d . . .
P5 P 1.0059(2) -0.50413(18) 0.20491(13) 0.0124(4) Uani 1 1 d . . .
O1 O 0.7209(8) -0.3100(5) 0.4020(5) 0.0162(12) Uani 1 1 d . . .
O2 O 0.7073(8) -0.3136(5) 0.5902(5) 0.0188(13) Uani 1 1 d . . .
O3 O 0.7882(7) -0.0854(7) 0.5001(3) 0.0223(13) Uani 1 1 d . . .
O4 O 1.0316(6) 0.3132(4) 0.4958(4) 0.0161(11) Uani 1 1 d . . .
O5 O 0.7233(7) 0.4079(6) 0.3896(4) 0.0228(11) Uani 1 1 d . . .
O6 O 0.9021(6) -0.4238(6) 0.2896(4) 0.0220(12) Uani 1 1 d . . .
O7 O 0.5973(6) -0.4174(6) 0.7396(4) 0.0201(11) Uani 1 1 d . . .
O8 O 0.7285(7) 0.4055(6) 0.6145(4) 0.0220(11) Uani 1 1 d . . .
O9 O 0.6275(6) -0.4192(5) 0.2473(4) 0.0186(10) Uani 1 1 d . . .
O10 O 0.5825(6) 0.1159(5) 0.3774(4) 0.0191(10) Uani 1 1 d . . .
O11 O 0.9151(6) 0.1173(6) 0.6523(4) 0.0220(11) Uani 1 1 d . . .
O12 O 0.9125(6) 0.1161(5) 0.3490(3) 0.0205(11) Uani 1 1 d . . .
O13 O 0.5797(6) 0.1204(5) 0.6177(4) 0.0174(10) Uani 1 1 d . . .
O14 O 0.8766(7) -0.4066(6) 0.7239(4) 0.0222(11) Uani 1 1 d . . .

loop_
_atom_site_aniso_label
_atom_site_aniso_U_11
_atom_site_aniso_U_22
_atom_site_aniso_U_33
_atom_site_aniso_U_23
_atom_site_aniso_U_13
_atom_site_aniso_U_12
Nd1 0.0173(4) 0.0079(3) 0.0062(3) 0.00020(8) 0.0020(3) -0.00001(9)
P1 0.0173(9) 0.0088(7) 0.0061(8) 0.0008(5) 0.0012(7) 0.0004(5)
P2 0.0183(8) 0.0084(7) 0.0067(8) 0.0000(5) 0.0038(7) 0.0003(5)
P3 0.0156(7) 0.0111(7) 0.0067(8) 0.0002(5) 0.0029(7) 0.0003(5)
P4 0.0208(8) 0.0075(8) 0.0060(7) 0.0002(4) 0.0015(7) -0.0002(6)
P5 0.0180(8) 0.0135(7) 0.0059(7) 0.0006(5) 0.0022(7) -0.0007(5)
O1 0.024(3) 0.016(3) 0.008(2) -0.0059(14) 0.000(3) 0.0038(16)
O2 0.024(3) 0.020(3) 0.012(3) 0.0079(16) 0.011(3) 0.0029(17)
O3 0.033(3) 0.009(2) 0.025(3) 0.0007(15) 0.002(3) 0.0050(19)
O4 0.015(2) 0.016(2) 0.017(3) 0.0042(13) -0.001(3) -0.0015(14)
O5 0.033(3) 0.014(2) 0.021(3) 0.010(2) -0.004(3) 0.000(2)
O6 0.022(3) 0.023(2) 0.021(3) -0.0103(19) 0.005(2) -0.005(2)
O7 0.028(3) 0.016(2) 0.016(2) 0.0008(18) 0.015(2) -0.0015(19)
O8 0.034(3) 0.012(2) 0.020(2) -0.0084(18) 0.000(3) 0.000(2)
O9 0.025(3) 0.013(2) 0.017(2) 0.0029(17) -0.006(2) -0.0033(18)
O10 0.020(2) 0.016(2) 0.021(2) -0.0060(18) -0.003(2) -0.0006(18)
O11 0.028(3) 0.021(2) 0.017(2) 0.0043(18) 0.004(2) 0.001(2)
O12 0.030(3) 0.020(2) 0.012(2) -0.0046(17) 0.008(2) 0.005(2)
O13 0.024(2) 0.014(2) 0.014(2) 0.0017(16) 0.006(2) -0.0013(17)
O14 0.030(3) 0.014(2) 0.023(2) -0.0012(19) -0.007(2) -0.004(2)

loop_
_atom_type_symbol
_atom_type_description
_atom_type_scat_dispersion_real
_atom_type_scat_dispersion_imag
_atom_type_scat_source
O O 0.0106 0.0060 'International Tables Vol C Tables 4.2.6.8 and 6.1.1.4'
P P 0.1023 0.0942 'International Tables Vol C Tables 4.2.6.8 and 6.1.1.4'
Nd Nd -0.1943 3.0179 'International Tables Vol C Tables 4.2.6.8 and 6.1.1.4'

loop_
_geom_angle_atom_site_label_1
_geom_angle_atom_site_label_2
_geom_angle_atom_site_label_3
_geom_angle
_geom_angle_site_symmetry_1
_geom_angle_site_symmetry_3
O12 Nd1 O13 144.64(18) . .
O12 Nd1 O10 74.84(18) . .
O13 Nd1 O10 80.96(17) . .
O12 Nd1 O11 110.62(18) . .
O13 Nd1 O11 75.95(18) . .
O10 Nd1 O11 144.61(19) . .
O12 Nd1 O5 80.94(18) . .
O13 Nd1 O5 116.21(18) . .
O10 Nd1 O5 73.06(19) . .
O11 Nd1 O5 141.65(19) . .
O12 Nd1 O3 72.94(16) . .
O13 Nd1 O3 76.43(16) . .
O10 Nd1 O3 75.87(17) . .
O11 Nd1 O3 72.89(17) . .
O5 Nd1 O3 143.58(17) . .
O12 Nd1 O4 70.16(17) . .
O13 Nd1 O4 140.57(16) . .
O10 Nd1 O4 137.76(17) . .
O11 Nd1 O4 71.99(17) . .
O5 Nd1 O4 78.71(18) . .
O3 Nd1 O4 114.18(17) . .
O12 Nd1 O8 142.95(18) . .
O13 Nd1 O8 71.89(17) . .
O10 Nd1 O8 119.23(18) . .
O11 Nd1 O8 78.36(18) . .
O5 Nd1 O8 72.4(2) . .
O3 Nd1 O8 141.35(16) . .
O4 Nd1 O8 79.61(17) . .
O5 P1 O6 115.8(3) 1_545 .
O5 P1 O1 115.5(3) 1_545 .
O6 P1 O1 101.2(3) . .
O5 P1 O9 116.5(3) 1_545 .
O6 P1 O9 105.3(3) . .
O1 P1 O9 100.2(3) . .
O8 P2 O14 116.6(3) 1_545 .
O8 P2 O7 116.3(3) 1_545 .
O14 P2 O7 104.8(3) . .
O8 P2 O2 115.4(3) 1_545 .
O14 P2 O2 102.5(3) . .
O7 P2 O2 98.9(3) . .
O13 P3 O10 122.0(3) 2_646 4_556
O13 P3 O7 106.1(3) 2_646 .
O10 P3 O7 110.9(3) 4_556 .
O13 P3 O9 109.6(3) 2_646 3_646
O10 P3 O9 106.3(3) 4_556 3_646
O7 P3 O9 99.8(3) . 3_646
O3 P4 O4 122.5(3) . 3_756
O3 P4 O1 106.0(3) . .
O4 P4 O1 109.8(3) 3_756 .
O3 P4 O2 106.5(3) . .
O4 P4 O2 110.5(3) 3_756 .
O1 P4 O2 98.8(4) . .
O11 P5 O12 123.5(3) 4 2_745
O11 P5 O14 105.6(3) 4 3_746
O12 P5 O14 109.4(3) 2_745 3_746
O11 P5 O6 109.1(3) 4 .
O12 P5 O6 105.9(3) 2_745 .
O14 P5 O6 101.1(3) 3_746 .
P1 O1 P4 132.1(4) . .
P2 O2 P4 131.8(4) . .
P4 O3 Nd1 173.6(4) . .
P4 O4 Nd1 129.6(2) 3_756 .
P1 O5 Nd1 161.1(4) 1_565 .
P1 O6 P5 135.3(3) . .
P2 O7 P3 141.1(4) . .
P2 O8 Nd1 164.6(4) 1_565 .
P1 O9 P3 140.9(3) . 3_646
P3 O10 Nd1 149.8(3) 4 .
P5 O11 Nd1 147.6(3) 4_556 .
P5 O12 Nd1 146.9(3) 2_755 .
P3 O13 Nd1 147.5(3) 2_656 .
P2 O14 P5 134.3(3) . 3_746

loop_
_geom_bond_atom_site_label_1
_geom_bond_atom_site_label_2
_geom_bond_distance
_geom_bond_site_symmetry_2
Nd1 O12 2.386(4) .
Nd1 O13 2.408(5) .
Nd1 O10 2.414(5) .
Nd1 O11 2.418(5) .
Nd1 O5 2.467(5) .
Nd1 O3 2.478(6) .
Nd1 O4 2.491(5) .
Nd1 O8 2.492(5) .
P1 O5 1.453(5) 1_545
P1 O6 1.547(5) .
P1 O1 1.552(5) .
P1 O9 1.553(5) .
P2 O8 1.457(5) 1_545
P2 O14 1.551(6) .
P2 O7 1.552(5) .
P2 O2 1.563(5) .
P3 O13 1.457(4) 2_646
P3 O10 1.468(5) 4_556
P3 O7 1.609(5) .
P3 O9 1.612(5) 3_646
P4 O3 1.463(6) .
P4 O4 1.487(5) 3_756
P4 O1 1.614(7) .
P4 O2 1.618(6) .
P5 O11 1.460(5) 4
P5 O12 1.476(5) 2_745
P5 O14 1.598(6) 3_746
P5 O6 1.605(5) .
O4 P4 1.487(5) 3_756
O5 P1 1.453(5) 1_565
O8 P2 1.457(5) 1_565
O9 P3 1.612(5) 3_646
O10 P3 1.468(5) 4
O11 P5 1.460(5) 4_556
O12 P5 1.476(5) 2_755
O13 P3 1.457(4) 2_656
O14 P5 1.598(6) 3_746

_cod_database_fobs_code 1560964
